data_1567916
loop_
_publ_author_name
'Gorelova, Liudmila A.'
'Vereshchagin, Oleg S.'
'Bocharov, Vladimir N.'
'Pankin, Dmitrii V.'
'\/Dor\/devi\'c, Tamara'

_publ_section_title
;
 Temperature-Induced Phase Transition in a Feldspar-Related Compound
 BaZn2As2O8&#x2219;H2O
;
_journal_issue 10
_journal_name_full Minerals
_journal_page_first 1262
_journal_paper_doi 10.3390/min12101262
_journal_volume 12
_journal_year 2022
_chemical_formula_sum 'As4 Ba2 O16 Zn4'
_chemical_formula_weight 1091.84
_space_group_crystal_system monoclinic
_space_group_IT_number 14
_space_group_name_Hall '-P 2ybc'
_space_group_name_H-M_alt 'P 1 21/c 1'
_audit_creation_method SHELXL-2018/3
_cell_angle_alpha 90
_cell_angle_beta 91.471(10)
_cell_angle_gamma 90
_cell_formula_units_Z 2
_cell_length_a 8.8073(11)
_cell_length_b 9.9861(11)
_cell_length_c 9.4060(11)
_cell_measurement_reflns_used 10016
_cell_measurement_temperature 293(2)
_cell_measurement_theta_max 33.799
_cell_measurement_theta_min 4.081
_cell_volume 826.99(17)
_computing_structure_refinement 'SHELXL-2018/3 (Sheldrick, 2018)'
_diffrn_ambient_temperature 293(2)
_diffrn_measured_fraction_theta_full 0.990
_diffrn_measured_fraction_theta_max 0.888
_diffrn_measurement_device_type 'XtaLAB Synergy, Single source at home/near, HyPix'
_diffrn_radiation_type MoK\a
_diffrn_radiation_wavelength 0.71073
_diffrn_reflns_av_R_equivalents 0.1495
_diffrn_reflns_av_unetI/netI 0.1775
_diffrn_reflns_Laue_measured_fraction_full 0.990
_diffrn_reflns_Laue_measured_fraction_max 0.888
_diffrn_reflns_limit_h_max 13
_diffrn_reflns_limit_h_min -13
_diffrn_reflns_limit_k_max 14
_diffrn_reflns_limit_k_min -15
_diffrn_reflns_limit_l_max 14
_diffrn_reflns_limit_l_min -14
_diffrn_reflns_number 10016
_diffrn_reflns_point_group_measured_fraction_full 0.990
_diffrn_reflns_point_group_measured_fraction_max 0.888
_diffrn_reflns_theta_full 25.242
_diffrn_reflns_theta_max 33.799
_diffrn_reflns_theta_min 4.081
_diffrn_source 'micro-focus sealed X-ray tube'
_exptl_absorpt_coefficient_mu 18.414
_exptl_crystal_colour colorless
_exptl_crystal_density_diffrn 4.385
_exptl_crystal_density_meas ?
_exptl_crystal_density_method none
_exptl_crystal_description needle
_exptl_crystal_F_000 984
_exptl_crystal_size_max 0.03
_exptl_crystal_size_mid 0.01
_exptl_crystal_size_min 0.01
_refine_diff_density_max 4.039
_refine_diff_density_min -2.572
_refine_diff_density_rms 0.693
_refine_ls_extinction_method none
_refine_ls_goodness_of_fit_ref 1.031
_refine_ls_hydrogen_treatment undef
_refine_ls_matrix_type full
_refine_ls_number_parameters 118
_refine_ls_number_reflns 2957
_refine_ls_number_restraints 0
_refine_ls_restrained_S_all 1.031
_refine_ls_R_factor_all 0.2347
_refine_ls_R_factor_gt 0.1052
_refine_ls_shift/su_max 0.000
_refine_ls_shift/su_mean 0.000
_refine_ls_structure_factor_coef Fsqd
_refine_ls_weighting_details 'w=1/[\s^2^(Fo^2^)+(0.0935P)^2^+106.4077P] where P=(Fo^2^+2Fc^2^)/3'
_refine_ls_weighting_scheme calc
_refine_ls_wR_factor_gt 0.2259
_refine_ls_wR_factor_ref 0.2999
_reflns_Friedel_coverage 0.000
_reflns_number_gt 1319
_reflns_number_total 2957
_reflns_threshold_expression 'I > 2\s(I)'
_cod_data_source_file BaAs2Zn2O8_27C.cif
_cod_data_source_block shelx
_cod_depositor_comments
;
The following automatic conversions were performed:

data item '_exptl_crystal_density_meas' value 'none' was changed to
'?' -- the value is perceived as not measured.

Automatic conversion script
Id: cif_fix_values 7556 2019-12-06 15:28:31Z antanas 
;
_cod_original_sg_symbol_H-M 'P 21/c'
_cod_database_code 1567916
_shelx_shelxl_version_number 2018/3
_shelx_space_group_comment
;
The symmetry employed for this shelxl refinement is uniquely defined
by the following loop, which should always be used as a source of
symmetry information in preference to the above space-group names.
They are only intended as comments.
;

loop_
_space_group_symop_operation_xyz
'x, y, z'
'-x, y+1/2, -z+1/2'
'-x, -y, -z'
'x, -y-1/2, z-1/2'

loop_
_atom_site_label
_atom_site_type_symbol
_atom_site_fract_x
_atom_site_fract_y
_atom_site_fract_z
_atom_site_U_iso_or_equiv
_atom_site_adp_type
_atom_site_occupancy
_atom_site_site_symmetry_order
_atom_site_calc_flag
_atom_site_refinement_flags_posn
_atom_site_refinement_flags_adp
_atom_site_refinement_flags_occupancy
_atom_site_disorder_assembly
_atom_site_disorder_group
Ba1 Ba 0.75145(18) 0.91478(16) 0.39152(17) 0.0266(4) Uani 1 1 d . . . . .
As1 As 0.0594(3) 0.4141(3) 0.7430(3) 0.0226(5) Uani 1 1 d . . . . .
As2 As 0.4488(3) 0.7014(3) 0.5659(3) 0.0227(5) Uani 1 1 d . . . . .
Zn1 Zn 0.0805(3) 0.6856(3) 0.5553(3) 0.0258(7) Uani 1 1 d . . . . .
Zn2 Zn 0.5717(3) 0.5748(3) 0.2804(3) 0.0259(6) Uani 1 1 d . . . . .
O1 O 0.577(2) 0.6942(19) 0.433(2) 0.036(5) Uani 1 1 d . . . . .
O2 O -0.011(2) 0.5652(18) 0.6901(18) 0.029(4) Uani 1 1 d . . . . .
O3 O -0.054(2) 0.368(2) 0.8759(19) 0.031(4) Uani 1 1 d . . . . .
O4 O 0.510(2) 0.6066(17) 0.7030(19) 0.028(4) Uani 1 1 d . . . . .
O5 O 0.061(2) 0.3037(18) 0.610(2) 0.030(4) Uani 1 1 d . . . . .
O6 O 0.435(2) 0.860(2) 0.623(2) 0.033(4) Uani 1 1 d . . . . .
O7 O 0.284(2) 0.6385(18) 0.504(2) 0.032(4) Uani 1 1 d . . . . .
O8 O 0.236(2) 0.418(2) 0.818(2) 0.038(5) Uani 1 1 d . . . . .

loop_
_atom_site_aniso_label
_atom_site_aniso_U_11
_atom_site_aniso_U_22
_atom_site_aniso_U_33
_atom_site_aniso_U_23
_atom_site_aniso_U_13
_atom_site_aniso_U_12
Ba1 0.0248(7) 0.0198(7) 0.0351(8) 0.0007(6) 0.0004(6) -0.0011(6)
As1 0.0249(12) 0.0153(11) 0.0275(12) 0.0011(10) -0.0003(9) 0.0017(10)
As2 0.0243(12) 0.0158(11) 0.0278(12) -0.0001(10) -0.0011(10) -0.0003(9)
Zn1 0.0251(14) 0.0168(14) 0.0355(16) 0.0015(12) 0.0002(12) -0.0011(11)
Zn2 0.0310(15) 0.0173(14) 0.0291(15) -0.0010(12) -0.0015(12) -0.0039(12)
O1 0.041(11) 0.025(10) 0.042(11) -0.022(9) 0.024(9) -0.005(9)
O2 0.038(10) 0.028(10) 0.022(8) 0.002(7) -0.013(7) 0.002(8)
O3 0.039(11) 0.029(10) 0.026(9) -0.005(8) 0.022(8) -0.011(9)
O4 0.031(9) 0.018(9) 0.035(10) 0.017(7) -0.009(8) 0.003(7)
O5 0.042(11) 0.015(8) 0.033(10) -0.002(7) 0.008(8) -0.006(8)
O6 0.025(9) 0.029(10) 0.043(11) -0.001(9) -0.009(8) 0.009(8)
O7 0.031(10) 0.012(8) 0.053(12) -0.017(8) -0.013(9) -0.002(7)
O8 0.026(9) 0.045(12) 0.043(11) -0.002(10) 0.001(8) -0.012(9)

loop_
_atom_type_symbol
_atom_type_description
_atom_type_scat_dispersion_real
_atom_type_scat_dispersion_imag
_atom_type_scat_source
O O 0.0106 0.0060 'International Tables Vol C Tables 4.2.6.8 and 6.1.1.4'
Zn Zn 0.2839 1.4301 'International Tables Vol C Tables 4.2.6.8 and 6.1.1.4'
As As 0.0499 2.0058 'International Tables Vol C Tables 4.2.6.8 and 6.1.1.4'
Ba Ba -0.3244 2.2819 'International Tables Vol C Tables 4.2.6.8 and 6.1.1.4'

loop_
_geom_angle_atom_site_label_1
_geom_angle_atom_site_label_2
_geom_angle_atom_site_label_3
_geom_angle
_geom_angle_site_symmetry_1
_geom_angle_site_symmetry_3
_geom_angle_publ_flag
O1 Ba1 O8 82.8(6) . 2_656 ?
O1 Ba1 O5 72.6(6) . 3_666 ?
O8 Ba1 O5 90.4(6) 2_656 3_666 ?
O1 Ba1 O4 66.3(6) . 4_575 ?
O8 Ba1 O4 131.1(6) 2_656 4_575 ?
O5 Ba1 O4 113.2(5) 3_666 4_575 ?
O1 Ba1 O3 173.9(6) . 4_675 ?
O8 Ba1 O3 92.0(6) 2_656 4_675 ?
O5 Ba1 O3 104.4(5) 3_666 4_675 ?
O4 Ba1 O3 119.8(6) 4_575 4_675 ?
O1 Ba1 O6 109.0(6) . 3_676 ?
O8 Ba1 O6 92.6(6) 2_656 3_676 ?
O5 Ba1 O6 176.8(6) 3_666 3_676 ?
O4 Ba1 O6 65.5(5) 4_575 3_676 ?
O3 Ba1 O6 74.3(6) 4_675 3_676 ?
O1 Ba1 O2 125.3(5) . 4_675 ?
O8 Ba1 O2 130.5(5) 2_656 4_675 ?
O5 Ba1 O2 66.5(5) 3_666 4_675 ?
O4 Ba1 O2 98.3(5) 4_575 4_675 ?
O3 Ba1 O2 56.4(5) 4_675 4_675 ?
O6 Ba1 O2 110.6(6) 3_676 4_675 ?
O1 Ba1 As1 153.3(4) . 4_675 ?
O8 Ba1 As1 112.3(5) 2_656 4_675 ?
O5 Ba1 As1 85.0(4) 3_666 4_675 ?
O4 Ba1 As1 111.9(4) 4_575 4_675 ?
O3 Ba1 As1 27.9(3) 4_675 4_675 ?
O6 Ba1 As1 92.7(4) 3_676 4_675 ?
O2 Ba1 As1 28.6(4) 4_675 4_675 ?
O1 Ba1 Zn2 88.9(5) . 2_655 ?
O8 Ba1 Zn2 116.9(4) 2_656 2_655 ?
O5 Ba1 Zn2 145.1(4) 3_666 2_655 ?
O4 Ba1 Zn2 32.4(4) 4_575 2_655 ?
O3 Ba1 Zn2 96.4(4) 4_675 2_655 ?
O6 Ba1 Zn2 33.3(4) 3_676 2_655 ?
O2 Ba1 Zn2 104.7(4) 4_675 2_655 ?
As1 Ba1 Zn2 102.35(8) 4_675 2_655 ?
O1 Ba1 As1 96.0(5) . 2_656 ?
O8 Ba1 As1 23.9(4) 2_656 2_656 ?
O5 Ba1 As1 75.6(4) 3_666 2_656 ?
O4 Ba1 As1 154.7(4) 4_575 2_656 ?
O3 Ba1 As1 77.9(4) 4_675 2_656 ?
O6 Ba1 As1 106.8(4) 3_676 2_656 ?
O2 Ba1 As1 106.8(3) 4_675 2_656 ?
As1 Ba1 As1 92.05(7) 4_675 2_656 ?
Zn2 Ba1 As1 137.03(8) 2_655 2_656 ?
O1 Ba1 As2 23.4(4) . . ?
O8 Ba1 As2 65.6(5) 2_656 . ?
O5 Ba1 As2 89.2(4) 3_666 . ?
O4 Ba1 As2 72.3(4) 4_575 . ?
O3 Ba1 As2 154.1(4) 4_675 . ?
O6 Ba1 As2 93.1(4) 3_676 . ?
O2 Ba1 As2 148.6(4) 4_675 . ?
As1 Ba1 As2 173.87(7) 4_675 . ?
Zn2 Ba1 As2 83.58(7) 2_655 . ?
As1 Ba1 As2 84.52(6) 2_656 . ?
O1 Ba1 Zn2 26.1(4) . . ?
O8 Ba1 Zn2 106.6(5) 2_656 . ?
O5 Ba1 Zn2 62.9(4) 3_666 . ?
O4 Ba1 Zn2 56.9(4) 4_575 . ?
O3 Ba1 Zn2 156.9(4) 4_675 . ?
O6 Ba1 Zn2 117.3(4) 3_676 . ?
O2 Ba1 Zn2 100.5(4) 4_675 . ?
As1 Ba1 Zn2 129.09(8) 4_675 . ?
Zn2 Ba1 Zn2 87.43(4) 2_655 . ?
As1 Ba1 Zn2 114.25(7) 2_656 . ?
As2 Ba1 Zn2 48.87(6) . . ?
O5 As1 O3 113.1(9) . . ?
O5 As1 O8 107.8(10) . . ?
O3 As1 O8 104.8(10) . . ?
O5 As1 O2 112.1(9) . . ?
O3 As1 O2 103.8(10) . . ?
O8 As1 O2 115.1(10) . . ?
O5 As1 Ba1 129.6(7) . 4_476 ?
O3 As1 Ba1 50.2(7) . 4_476 ?
O8 As1 Ba1 122.1(7) . 4_476 ?
O2 As1 Ba1 53.6(7) . 4_476 ?
O5 As1 Ba1 132.2(7) . 2_646 ?
O3 As1 Ba1 65.3(7) . 2_646 ?
O8 As1 Ba1 40.7(7) . 2_646 ?
O2 As1 Ba1 114.4(6) . 2_646 ?
Ba1 As1 Ba1 87.95(7) 4_476 2_646 ?
O6 As2 O7 113.3(9) . . ?
O6 As2 O4 108.2(9) . . ?
O7 As2 O4 108.3(10) . . ?
O6 As2 O1 109.1(10) . . ?
O7 As2 O1 108.3(10) . . ?
O4 As2 O1 109.5(10) . . ?
O6 As2 Ba1 70.5(7) . . ?
O7 As2 Ba1 132.1(8) . . ?
O4 As2 Ba1 115.5(6) . . ?
O1 As2 Ba1 39.3(6) . . ?
O7 Zn1 O2 114.7(8) . . ?
O7 Zn1 O3 115.5(8) . 2_556 ?
O2 Zn1 O3 108.0(8) . 2_556 ?
O7 Zn1 O5 112.9(8) . 3_566 ?
O2 Zn1 O5 106.6(7) . 3_566 ?
O3 Zn1 O5 97.7(8) 2_556 3_566 ?
O7 Zn1 Ba1 135.9(7) . 1_455 ?
O2 Zn1 Ba1 107.4(6) . 1_455 ?
O3 Zn1 Ba1 59.9(6) 2_556 1_455 ?
O5 Zn1 Ba1 39.0(5) 3_566 1_455 ?
O1 Zn2 O8 109.9(9) . 3_666 ?
O1 Zn2 O4 122.1(8) . 3_666 ?
O8 Zn2 O4 113.3(9) 3_666 3_666 ?
O1 Zn2 O6 111.4(10) . 4_575 ?
O8 Zn2 O6 98.5(8) 3_666 4_575 ?
O4 Zn2 O6 98.5(8) 3_666 4_575 ?
O1 Zn2 Ba1 129.0(6) . 2_645 ?
O8 Zn2 Ba1 119.1(6) 3_666 2_645 ?
O4 Zn2 Ba1 48.6(5) 3_666 2_645 ?
O6 Zn2 Ba1 50.2(6) 4_575 2_645 ?
O1 Zn2 Ba1 39.9(6) . . ?
O8 Zn2 Ba1 75.2(6) 3_666 . ?
O4 Zn2 Ba1 159.6(5) 3_666 . ?
O6 Zn2 Ba1 98.5(6) 4_575 . ?
Ba1 Zn2 Ba1 145.07(10) 2_645 . ?
As2 O1 Zn2 126.0(11) . . ?
As2 O1 Ba1 117.3(8) . . ?
Zn2 O1 Ba1 114.1(8) . . ?
As1 O2 Zn1 125.9(11) . . ?
As1 O2 Ba1 97.8(8) . 4_476 ?
Zn1 O2 Ba1 135.4(9) . 4_476 ?
As1 O3 Zn1 125.3(11) . 2_546 ?
As1 O3 Ba1 101.9(9) . 4_476 ?
Zn1 O3 Ba1 129.5(8) 2_546 4_476 ?
As2 O4 Zn2 118.2(10) . 3_666 ?
As2 O4 Ba1 140.3(9) . 4_576 ?
Zn2 O4 Ba1 99.0(6) 3_666 4_576 ?
As1 O5 Zn1 122.7(11) . 3_566 ?
As1 O5 Ba1 123.1(10) . 3_666 ?
Zn1 O5 Ba1 114.2(8) 3_566 3_666 ?
As2 O6 Zn2 120.0(10) . 4_576 ?
As2 O6 Ba1 142.6(10) . 3_676 ?
Zn2 O6 Ba1 96.5(8) 4_576 3_676 ?
As2 O7 Zn1 128.8(10) . . ?
As1 O8 Zn2 127.0(12) . 3_666 ?
As1 O8 Ba1 115.4(9) . 2_646 ?
Zn2 O8 Ba1 117.6(9) 3_666 2_646 ?

loop_
_geom_bond_atom_site_label_1
_geom_bond_atom_site_label_2
_geom_bond_distance
_geom_bond_site_symmetry_2
_geom_bond_publ_flag
Ba1 O1 2.72(2) . ?
Ba1 O8 2.73(2) 2_656 ?
Ba1 O5 2.74(2) 3_666 ?
Ba1 O4 2.742(17) 4_575 ?
Ba1 O3 2.77(2) 4_675 ?
Ba1 O6 2.790(19) 3_676 ?
Ba1 O2 2.87(2) 4_675 ?
Ba1 As1 3.525(3) 4_675 ?
Ba1 Zn2 3.610(3) 2_655 ?
Ba1 As1 3.781(3) 2_656 ?
Ba1 As2 3.816(3) . ?
Ba1 Zn2 3.878(3) . ?
As1 O5 1.669(18) . ?
As1 O3 1.686(16) . ?
As1 O8 1.69(2) . ?
As1 O2 1.701(18) . ?
As2 O6 1.67(2) . ?
As2 O7 1.675(18) . ?
As2 O4 1.678(16) . ?
As2 O1 1.704(18) . ?
Zn1 O7 1.923(19) . ?
Zn1 O2 1.938(19) . ?
Zn1 O3 1.95(2) 2_556 ?
Zn1 O5 1.97(2) 3_566 ?
Zn2 O1 1.868(17) . ?
Zn2 O8 1.95(2) 3_666 ?
Zn2 O4 1.957(18) 3_666 ?
Zn2 O6 1.997(19) 4_575 ?
